data_1536948
loop_
_publ_author_name
'Zaremba, V.'
'Rodewald, U.'
'Dubenskiy, V.'
'Kal'ichak, Ya.M.'
'Hoffmann, R.D.'
'Poettgen, R.'

_publ_section_title
;
 Complex three-dimensional platinum-indium networks in the ternary indides
 Dy2 Pt7 In16 and Tb6 Pt12 In23
;
_journal_name_full 'Journal of Solid State Chemistry'
_journal_page_first 118
_journal_page_last 124
_journal_volume 169
_journal_year 2002
_chemical_formula_sum 'Dy2 In16 Pt7'
_chemical_name_systematic 'Dy2 Pt7 In16'
_space_group_IT_number 65
_symmetry_space_group_name_Hall '-C 2 2'
_symmetry_space_group_name_H-M 'C m m m'
_cell_angle_alpha 90
_cell_angle_beta 90
_cell_angle_gamma 90
_cell_formula_units_Z 2
_cell_length_a 12.111
_cell_length_b 19.978
_cell_length_c 4.395
_cell_volume 1063.386
_citation_journal_id_ASTM JSSCBI
_cod_data_source_file Zaremba_JSSCBI_2002_696.cif
_cod_data_source_block Dy2In16Pt7
_cod_database_code 1536948

loop_
_symmetry_equiv_pos_as_xyz
x,y,z
-x,-y,z
x,-y,-z
-x,y,-z
-x,-y,-z
x,y,-z
-x,y,z
x,-y,z
x+1/2,y+1/2,z
-x+1/2,-y+1/2,z
x+1/2,-y+1/2,-z
-x+1/2,y+1/2,-z
-x+1/2,-y+1/2,-z
x+1/2,y+1/2,-z
-x+1/2,y+1/2,z
x+1/2,-y+1/2,z

loop_
_atom_site_label
_atom_site_type_symbol
_atom_site_fract_x
_atom_site_fract_y
_atom_site_fract_z
_atom_site_occupancy
_atom_site_U_iso_or_equiv
Pt2 Pt 0 0.27558 0.5 1 0.0
Pt1 Pt 0.5 0 0.5 1 0.0
In4 In 0.12466 0.16317 0.5 1 0.0
In5 In 0 0.92644 0 1 0.0
In1 In 0.63185 0 0 1 0.0
In2 In 0.13008 0.38679 0.5 1 0.0
Dy1 Dy 0.82979 0 0.5 1 0.0
In3 In 0.13473 0.27644 0 1 0.0
Pt3 Pt 0.27619 0.39055 0 1 0.0
